data_2105360
loop_
_publ_author_name
'Holmberg, B.'
'Persson, K.'

_publ_section_title
;
 The crystal structure of Ag2 Br N O3
;
_journal_name_full 'Acta Crystallographica B (24,1968-38,1982)'
_journal_page_first 3768
_journal_page_last 3772
_journal_paper_doi 10.1107/S0567740877012047
_journal_volume 33
_journal_year 1977
_chemical_formula_sum 'Ag2 Br N O3'
_space_group_IT_number 62
_symmetry_space_group_name_Hall '-P 2ac 2n'
_symmetry_space_group_name_H-M 'P n m a'
_cell_angle_alpha 90
_cell_angle_beta 90
_cell_angle_gamma 90
_cell_formula_units_Z 4
_cell_length_a 6.8461
_cell_length_b 5.132
_cell_length_c 12.8232
_cell_volume 450.533
_citation_journal_id_ASTM ACBCAR
_cod_data_source_file silver2-3_30.cif
_cod_data_source_block Ag2Br1N1O3
_cod_original_cell_volume 450.5327
_cod_original_formula_sum 'Ag2 Br1 N1 O3'
_cod_database_code 2105360

loop_
_symmetry_equiv_pos_as_xyz
x,y,z
-x+1/2,-y,z+1/2
x+1/2,-y+1/2,-z+1/2
-x,y+1/2,-z
-x,-y,-z
x-1/2,y,-z-1/2
-x-1/2,y-1/2,z-1/2
x,-y-1/2,z

loop_
_atom_site_label
_atom_site_type_symbol
_atom_site_fract_x
_atom_site_fract_y
_atom_site_fract_z
_atom_site_occupancy
_atom_site_U_iso_or_equiv
Ag1 Ag+1 0.25039 0.25 0.03348 1 0.0
O1 O-2 0.21273 0.25 0.29141 1 0.0
Ag2 Ag+1 0.14514 0.75 0.25637 1 0.0
Br1 Br-1 0.38291 0.75 0.08959 1 0.0
O2 O-2 0.4258 0.45958 0.38074 1 0.0
N1 N+5 0.35269 0.25 0.35078 1 0.0
